data_8105612
loop_
_publ_author_name
'Feng, Qi'
'Wang, Jiali'
'Huan, Wenhui'
'Lu, Jiadan'
'Diao, Guowang'

_publ_section_title
;
 Crystal structure of
 1-(5-(anthracen-9-yl)-3-(4-hydroxyphenyl)-4,5-dihydro-1H-pyrazol-1-yl)propan-1-one,
 C26H22N2O2
;
_journal_issue 2
_journal_name_full 'Zeitschrift f\"ur Kristallographie - New Crystal Structures'
_journal_page_first 261
_journal_page_last 263
_journal_paper_doi 10.1515/ncrs-2018-0306
_journal_volume 234
_journal_year 2019
_chemical_formula_sum 'C26 H22 N2 O2'
_chemical_formula_weight 394.45
_space_group_crystal_system monoclinic
_space_group_IT_number 14
_space_group_name_Hall '-P 2ybc'
_space_group_name_H-M_alt 'P 1 21/c 1'
_atom_sites_solution_hydrogens geom
_audit_creation_method SHELXL-2014/7
_cell_angle_alpha 90
_cell_angle_beta 96.1700(14)
_cell_angle_gamma 90
_cell_formula_units_Z 8
_cell_length_a 16.4367(8)
_cell_length_b 12.7804(6)
_cell_length_c 19.5474(8)
_cell_measurement_reflns_used 9887
_cell_measurement_temperature 273(2)
_cell_measurement_theta_max 27.11
_cell_measurement_theta_min 2.22
_cell_volume 4082.5(3)
_computing_structure_refinement 'SHELXL-2014/7 (Sheldrick, 2014)'
_diffrn_ambient_temperature 273(2)
_diffrn_measured_fraction_theta_full 0.996
_diffrn_measured_fraction_theta_max 0.989
_diffrn_measurement_device_type 'Bruker APEX-II CCD'
_diffrn_measurement_method '\f and \w scans'
_diffrn_radiation_type MoK\a
_diffrn_radiation_wavelength 0.71073
_diffrn_reflns_av_R_equivalents 0.0384
_diffrn_reflns_av_unetI/netI 0.0461
_diffrn_reflns_Laue_measured_fraction_full 0.996
_diffrn_reflns_Laue_measured_fraction_max 0.989
_diffrn_reflns_limit_h_max 21
_diffrn_reflns_limit_h_min -20
_diffrn_reflns_limit_k_max 16
_diffrn_reflns_limit_k_min -13
_diffrn_reflns_limit_l_max 22
_diffrn_reflns_limit_l_min -25
_diffrn_reflns_number 36437
_diffrn_reflns_point_group_measured_fraction_full 0.996
_diffrn_reflns_point_group_measured_fraction_max 0.989
_diffrn_reflns_theta_full 25.242
_diffrn_reflns_theta_max 27.534
_diffrn_reflns_theta_min 1.246
_exptl_absorpt_coefficient_mu 0.082
_exptl_crystal_colour yellow
_exptl_crystal_density_diffrn 1.284
_exptl_crystal_description prism
_exptl_crystal_F_000 1664
_exptl_crystal_size_max 0.300
_exptl_crystal_size_mid 0.200
_exptl_crystal_size_min 0.100
_refine_diff_density_max 0.300
_refine_diff_density_min -0.219
_refine_diff_density_rms 0.051
_refine_ls_extinction_coef .
_refine_ls_extinction_method none
_refine_ls_goodness_of_fit_ref 1.060
_refine_ls_hydrogen_treatment constr
_refine_ls_matrix_type full
_refine_ls_number_parameters 542
_refine_ls_number_reflns 9316
_refine_ls_number_restraints 1
_refine_ls_restrained_S_all 1.060
_refine_ls_R_factor_all 0.0986
_refine_ls_R_factor_gt 0.0516
_refine_ls_shift/su_max 0.001
_refine_ls_shift/su_mean 0.000
_refine_ls_structure_factor_coef Fsqd
_refine_ls_weighting_details 'w=1/[\s^2^(Fo^2^)+(0.0680P)^2^+0.3987P] where P=(Fo^2^+2Fc^2^)/3'
_refine_ls_weighting_scheme calc
_refine_ls_wR_factor_gt 0.1195
_refine_ls_wR_factor_ref 0.1415
_reflns_Friedel_coverage 0.000
_reflns_Friedel_fraction_full .
_reflns_Friedel_fraction_max .
_reflns_number_gt 5793
_reflns_number_total 9316
_reflns_threshold_expression 'I > 2\s(I)'
_cod_data_source_file suppl_ncrs-2018-0306_suppl.cif
_cod_data_source_block Q
_cod_original_sg_symbol_H-M 'P 21/c'
_cod_database_code 8105612
_shelx_shelxl_version_number 2014/7
_shelx_space_group_comment
;
The symmetry employed for this shelxl refinement is uniquely defined
by the following loop, which should always be used as a source of
symmetry information in preference to the above space-group names.
They are only intended as comments.
;
_shelx_estimated_absorpt_t_min 0.976
_shelx_estimated_absorpt_t_max 0.992

loop_
_space_group_symop_operation_xyz
'x, y, z'
'-x, y+1/2, -z+1/2'
'-x, -y, -z'
'x, -y-1/2, z-1/2'

loop_
_atom_site_label
_atom_site_type_symbol
_atom_site_fract_x
_atom_site_fract_y
_atom_site_fract_z
_atom_site_U_iso_or_equiv
_atom_site_adp_type
_atom_site_occupancy
_atom_site_site_symmetry_order
_atom_site_calc_flag
_atom_site_refinement_flags_posn
_atom_site_refinement_flags_adp
_atom_site_refinement_flags_occupancy
_atom_site_disorder_assembly
_atom_site_disorder_group
N1 N 0.83917(8) 0.13858(11) 0.59979(7) 0.0465(4) Uani 1 1 d . . . . .
N2 N 0.77933(8) 0.12951(11) 0.64470(7) 0.0459(3) Uani 1 1 d . . . . .
N3 N 0.65103(8) 0.73234(11) 0.14754(7) 0.0467(4) Uani 1 1 d . . . . .
N4 N 0.72722(8) 0.71665(11) 0.12410(7) 0.0447(3) Uani 1 1 d . . . . .
O1 O 0.87738(8) 0.12885(11) 0.49473(7) 0.0671(4) Uani 1 1 d . . . . .
O2 O 0.62886(8) 0.15937(11) 0.93087(6) 0.0689(4) Uani 1 1 d . . . . .
H2B H 0.5837 0.1839 0.9181 0.103 Uiso 1 1 calc R U . . .
O3 O 0.51753(8) 0.76191(13) 0.12497(7) 0.0811(5) Uani 1 1 d . . . . .
O4 O 1.10596(7) 0.61039(11) 0.13947(6) 0.0571(3) Uani 1 1 d . . . . .
H4B H 1.1144 0.6174 0.0991 0.086 Uiso 1 1 calc R U . . .
C1 C 1.09639(11) 0.14725(14) 0.61092(9) 0.0527(5) Uani 1 1 d . . . . .
H1 H 1.0694 0.0866 0.6220 0.063 Uiso 1 1 calc R U . . .
C2 C 1.17656(12) 0.14154(16) 0.60175(10) 0.0582(5) Uani 1 1 d . . . . .
H2A H 1.2034 0.0774 0.6064 0.070 Uiso 1 1 calc R U . . .
C3 C 1.21999(12) 0.23102(18) 0.58529(9) 0.0594(5) Uani 1 1 d . . . . .
H3 H 1.2751 0.2260 0.5789 0.071 Uiso 1 1 calc R U . . .
C4 C 1.18186(11) 0.32350(17) 0.57881(9) 0.0562(5) Uani 1 1 d . . . . .
H4A H 1.2111 0.3824 0.5679 0.067 Uiso 1 1 calc R U . . .
C5 C 1.05867(12) 0.43008(14) 0.58304(9) 0.0526(5) Uani 1 1 d . . . . .
H5 H 1.0887 0.4889 0.5735 0.063 Uiso 1 1 calc R U . . .
C6 C 0.93818(15) 0.54208(15) 0.58610(10) 0.0654(6) Uani 1 1 d . . . . .
H6 H 0.9692 0.6007 0.5779 0.078 Uiso 1 1 calc R U . . .
C7 C 0.85827(15) 0.55339(16) 0.59260(11) 0.0713(6) Uani 1 1 d . U . . .
H7 H 0.8342 0.6192 0.5883 0.086 Uiso 1 1 calc R U . . .
C8 C 0.81124(13) 0.46612(15) 0.60586(10) 0.0650(5) Uani 1 1 d . U . . .
H8 H 0.7557 0.4746 0.6095 0.078 Uiso 1 1 calc R U . . .
C9 C 0.84482(12) 0.36954(14) 0.61349(9) 0.0549(5) Uani 1 1 d . . . . .
H9 H 0.8120 0.3136 0.6237 0.066 Uiso 1 1 calc R U . . .
C10 C 0.96757(10) 0.25233(12) 0.61305(8) 0.0411(4) Uani 1 1 d . . . . .
C11 C 1.05177(10) 0.24289(13) 0.60419(8) 0.0421(4) Uani 1 1 d . . . . .
C12 C 1.09730(11) 0.33374(14) 0.58824(8) 0.0457(4) Uani 1 1 d . . . . .
C13 C 0.97672(12) 0.44148(13) 0.59159(8) 0.0495(4) Uani 1 1 d . . . . .
C14 C 0.92918(11) 0.35113(13) 0.60625(8) 0.0435(4) Uani 1 1 d . . . . .
C15 C 0.81425(10) 0.13887(12) 0.70651(8) 0.0417(4) Uani 1 1 d . . . . .
C16 C 0.90488(10) 0.15718(13) 0.71098(9) 0.0464(4) Uani 1 1 d . . . . .
H16A H 0.9347 0.1022 0.7370 0.056 Uiso 1 1 calc R U . . .
H16B H 0.9195 0.2241 0.7322 0.056 Uiso 1 1 calc R U . . .
C17 C 0.92241(10) 0.15570(12) 0.63509(8) 0.0434(4) Uani 1 1 d . . . . .
H17 H 0.9557 0.0939 0.6278 0.052 Uiso 1 1 calc R U . . .
C18 C 0.82105(11) 0.12635(14) 0.53129(9) 0.0496(4) Uani 1 1 d . . . . .
C19 C 0.73302(11) 0.11357(16) 0.50366(9) 0.0570(5) Uani 1 1 d . . . . .
H19A H 0.7282 0.1227 0.4541 0.068 Uiso 1 1 calc R U . . .
H19B H 0.7015 0.1687 0.5225 0.068 Uiso 1 1 calc R U . . .
C20 C 0.69563(13) 0.00934(17) 0.51936(11) 0.0735(6) Uani 1 1 d . . . . .
H20A H 0.6395 0.0077 0.4999 0.110 Uiso 1 1 calc R U . . .
H20B H 0.7252 -0.0460 0.4998 0.110 Uiso 1 1 calc R U . . .
H20C H 0.6985 0.0001 0.5683 0.110 Uiso 1 1 calc R U . . .
C21 C 0.76621(10) 0.13768(12) 0.76531(8) 0.0400(4) Uani 1 1 d . . . . .
C22 C 0.80286(11) 0.14361(13) 0.83266(9) 0.0491(4) Uani 1 1 d . . . . .
H22 H 0.8596 0.1447 0.8410 0.059 Uiso 1 1 calc R U . . .
C23 C 0.75635(11) 0.14798(14) 0.88733(9) 0.0534(5) Uani 1 1 d . . . . .
H23 H 0.7820 0.1502 0.9321 0.064 Uiso 1 1 calc R U . . .
C24 C 0.67232(11) 0.14906(13) 0.87607(9) 0.0486(4) Uani 1 1 d . . . . .
C25 C 0.63451(11) 0.14064(14) 0.80928(9) 0.0513(4) Uani 1 1 d . . . . .
H25 H 0.5777 0.1388 0.8012 0.062 Uiso 1 1 calc R U . . .
C26 C 0.68087(11) 0.13501(13) 0.75534(9) 0.0488(4) Uani 1 1 d . . . . .
H26 H 0.6548 0.1292 0.7108 0.059 Uiso 1 1 calc R U . . .
C27 C 0.70435(11) 0.91169(14) 0.24438(8) 0.0474(4) Uani 1 1 d . . . . .
H27 H 0.7303 0.8706 0.2140 0.057 Uiso 1 1 calc R U . . .
C28 C 0.73126(12) 1.01042(15) 0.25783(9) 0.0577(5) Uani 1 1 d . . . . .
H28 H 0.7768 1.0345 0.2381 0.069 Uiso 1 1 calc R U . . .
C29 C 0.69198(14) 1.07719(16) 0.30084(10) 0.0649(5) Uani 1 1 d . . . . .
H29 H 0.7110 1.1451 0.3090 0.078 Uiso 1 1 calc R U . . .
C30 C 0.62719(13) 1.04302(15) 0.33010(9) 0.0592(5) Uani 1 1 d . . . . .
H30 H 0.6003 1.0884 0.3573 0.071 Uiso 1 1 calc R U . . .
C31 C 0.53482(11) 0.90006(16) 0.35456(9) 0.0536(5) Uani 1 1 d . . . . .
H31 H 0.5083 0.9457 0.3818 0.064 Uiso 1 1 calc R U . . .
C32 C 0.44651(12) 0.75814(19) 0.38745(10) 0.0643(6) Uani 1 1 d . . . . .
H32 H 0.4206 0.8041 0.4149 0.077 Uiso 1 1 calc R U . . .
C33 C 0.42373(13) 0.6574(2) 0.38446(11) 0.0743(7) Uani 1 1 d . . . . .
H33 H 0.3826 0.6339 0.4098 0.089 Uiso 1 1 calc R U . . .
C34 C 0.46226(13) 0.5880(2) 0.34290(10) 0.0738(6) Uani 1 1 d . . . . .
H34 H 0.4468 0.5180 0.3414 0.089 Uiso 1 1 calc R U . . .
C35 C 0.52129(12) 0.62031(16) 0.30494(10) 0.0605(5) Uani 1 1 d . . . . .
H35 H 0.5453 0.5721 0.2776 0.073 Uiso 1 1 calc R U . . .
C36 C 0.60951(10) 0.76522(13) 0.26694(8) 0.0400(4) Uani 1 1 d . . . . .
C37 C 0.63706(10) 0.86916(13) 0.27561(8) 0.0409(4) Uani 1 1 d . . . . .
C38 C 0.59832(11) 0.93758(13) 0.32031(8) 0.0467(4) Uani 1 1 d . . . . .
C39 C 0.50957(10) 0.79642(16) 0.34945(8) 0.0483(4) Uani 1 1 d . . . . .
C40 C 0.54791(10) 0.72664(14) 0.30558(8) 0.0438(4) Uani 1 1 d . . . . .
C41 C 0.77571(10) 0.67656(12) 0.17310(8) 0.0399(4) Uani 1 1 d . . . . .
C42 C 0.73705(11) 0.66022(14) 0.23869(9) 0.0488(4) Uani 1 1 d . . . . .
H42A H 0.7621 0.7048 0.2752 0.059 Uiso 1 1 calc R U . . .
H42B H 0.7416 0.5878 0.2535 0.059 Uiso 1 1 calc R U . . .
C43 C 0.64712(10) 0.69097(14) 0.21834(8) 0.0451(4) Uani 1 1 d . . . . .
H43 H 0.6143 0.6268 0.2148 0.054 Uiso 1 1 calc R U . . .
C44 C 0.58568(12) 0.75854(16) 0.10392(9) 0.0573(5) Uani 1 1 d . . . . .
C45 C 0.59718(13) 0.7817(2) 0.03051(10) 0.0754(7) Uani 1 1 d . . . . .
H45A H 0.6455 0.7452 0.0187 0.090 Uiso 1 1 calc R U . . .
H45B H 0.5505 0.7548 0.0012 0.090 Uiso 1 1 calc R U . . .
C46 C 0.6061(2) 0.8932(3) 0.01638(15) 0.1258(11) Uani 1 1 d . . . . .
H46A H 0.6132 0.9028 -0.0313 0.189 Uiso 1 1 calc R U . . .
H46B H 0.5579 0.9298 0.0268 0.189 Uiso 1 1 calc R U . . .
H46C H 0.6530 0.9202 0.0444 0.189 Uiso 1 1 calc R U . . .
C47 C 0.86062(10) 0.65380(12) 0.16339(8) 0.0388(4) Uani 1 1 d . . . . .
C48 C 0.88825(11) 0.66307(13) 0.09855(8) 0.0468(4) Uani 1 1 d . . . . .
H48 H 0.8511 0.6797 0.0608 0.056 Uiso 1 1 calc R U . . .
C49 C 0.96889(11) 0.64813(13) 0.08933(8) 0.0479(4) Uani 1 1 d . . . . .
H49 H 0.9860 0.6550 0.0457 0.057 Uiso 1 1 calc R U . . .
C50 C 1.02519(10) 0.62275(12) 0.14495(8) 0.0412(4) Uani 1 1 d . . . . .
C51 C 0.99824(10) 0.60886(13) 0.20897(8) 0.0453(4) Uani 1 1 d . . . . .
H51 H 1.0350 0.5886 0.2461 0.054 Uiso 1 1 calc R U . . .
C52 C 0.91710(10) 0.62489(12) 0.21798(8) 0.0435(4) Uani 1 1 d . . . . .
H52 H 0.8999 0.6162 0.2614 0.052 Uiso 1 1 calc R U . . .

loop_
_atom_site_aniso_label
_atom_site_aniso_U_11
_atom_site_aniso_U_22
_atom_site_aniso_U_33
_atom_site_aniso_U_23
_atom_site_aniso_U_13
_atom_site_aniso_U_12
N1 0.0408(8) 0.0556(9) 0.0449(8) -0.0068(6) 0.0138(6) -0.0053(6)
N2 0.0417(8) 0.0529(9) 0.0451(8) -0.0051(6) 0.0147(6) -0.0025(6)
N3 0.0399(8) 0.0666(10) 0.0343(7) -0.0060(6) 0.0077(6) 0.0078(7)
N4 0.0387(8) 0.0573(9) 0.0392(7) -0.0069(6) 0.0090(6) 0.0052(7)
O1 0.0570(9) 0.0951(11) 0.0535(8) -0.0108(7) 0.0260(7) -0.0089(7)
O2 0.0562(9) 0.1047(11) 0.0485(7) 0.0037(7) 0.0185(6) 0.0110(7)
O3 0.0456(8) 0.1395(14) 0.0582(8) -0.0072(8) 0.0059(7) 0.0201(8)
O4 0.0394(7) 0.0746(9) 0.0583(8) 0.0053(7) 0.0100(6) 0.0039(6)
C1 0.0454(11) 0.0555(11) 0.0583(11) 0.0069(9) 0.0114(8) 0.0032(8)
C2 0.0456(12) 0.0740(13) 0.0555(11) 0.0063(9) 0.0081(9) 0.0108(10)
C3 0.0385(10) 0.0949(16) 0.0452(10) 0.0026(10) 0.0062(8) -0.0017(11)
C4 0.0496(12) 0.0784(14) 0.0413(10) 0.0016(9) 0.0080(8) -0.0181(10)
C5 0.0643(13) 0.0491(11) 0.0462(10) -0.0004(8) 0.0139(9) -0.0153(9)
C6 0.0945(17) 0.0433(11) 0.0612(12) 0.0050(9) 0.0218(11) 0.0012(10)
C7 0.0971(18) 0.0490(11) 0.0713(13) 0.0086(10) 0.0250(12) 0.0232(9)
C8 0.0699(14) 0.0619(12) 0.0664(12) 0.0065(10) 0.0217(10) 0.0213(9)
C9 0.0579(12) 0.0508(11) 0.0589(11) 0.0010(9) 0.0193(9) 0.0066(9)
C10 0.0431(10) 0.0430(9) 0.0384(8) -0.0003(7) 0.0099(7) -0.0002(7)
C11 0.0430(10) 0.0495(10) 0.0342(8) 0.0001(7) 0.0059(7) -0.0012(8)
C12 0.0483(11) 0.0574(11) 0.0319(8) -0.0003(7) 0.0059(7) -0.0100(8)
C13 0.0668(13) 0.0446(10) 0.0387(9) 0.0014(7) 0.0132(8) -0.0014(9)
C14 0.0515(11) 0.0448(10) 0.0356(8) -0.0003(7) 0.0112(7) 0.0019(8)
C15 0.0429(10) 0.0351(9) 0.0478(10) 0.0012(7) 0.0085(8) 0.0014(7)
C16 0.0427(10) 0.0475(10) 0.0497(10) 0.0054(8) 0.0082(8) -0.0023(8)
C17 0.0386(10) 0.0417(9) 0.0512(10) -0.0007(7) 0.0102(8) 0.0014(7)
C18 0.0497(11) 0.0516(11) 0.0497(10) -0.0053(8) 0.0151(9) -0.0042(8)
C19 0.0549(12) 0.0715(13) 0.0450(10) 0.0004(9) 0.0079(8) -0.0055(9)
C20 0.0727(15) 0.0804(15) 0.0676(13) -0.0068(11) 0.0081(11) -0.0184(12)
C21 0.0418(10) 0.0355(9) 0.0436(9) 0.0029(7) 0.0079(7) 0.0021(7)
C22 0.0403(10) 0.0572(11) 0.0501(10) 0.0053(8) 0.0062(8) 0.0060(8)
C23 0.0501(12) 0.0689(13) 0.0411(10) 0.0046(8) 0.0039(8) 0.0094(9)
C24 0.0502(12) 0.0530(11) 0.0441(10) 0.0064(8) 0.0128(8) 0.0052(8)
C25 0.0405(10) 0.0622(12) 0.0526(11) -0.0012(9) 0.0117(8) 0.0004(8)
C26 0.0456(11) 0.0568(11) 0.0439(9) -0.0023(8) 0.0049(8) -0.0002(8)
C27 0.0489(11) 0.0513(11) 0.0426(9) -0.0018(8) 0.0078(8) -0.0027(8)
C28 0.0644(13) 0.0575(12) 0.0511(11) 0.0027(9) 0.0060(9) -0.0122(10)
C29 0.0842(16) 0.0511(12) 0.0577(12) -0.0031(9) -0.0010(11) -0.0073(11)
C30 0.0716(14) 0.0552(12) 0.0500(11) -0.0107(9) 0.0028(9) 0.0107(10)
C31 0.0493(11) 0.0719(13) 0.0405(9) -0.0076(9) 0.0092(8) 0.0180(10)
C32 0.0438(11) 0.1059(18) 0.0448(11) 0.0020(11) 0.0120(8) 0.0047(11)
C33 0.0502(13) 0.119(2) 0.0549(12) 0.0091(12) 0.0128(10) -0.0217(13)
C34 0.0701(14) 0.0940(17) 0.0586(12) 0.0036(12) 0.0122(11) -0.0330(12)
C35 0.0618(13) 0.0713(13) 0.0495(11) -0.0028(9) 0.0114(9) -0.0160(10)
C36 0.0356(9) 0.0510(10) 0.0338(8) -0.0023(7) 0.0048(7) 0.0023(7)
C37 0.0395(10) 0.0505(10) 0.0326(8) -0.0001(7) 0.0032(7) 0.0032(7)
C38 0.0485(10) 0.0518(11) 0.0388(9) -0.0022(8) -0.0003(8) 0.0067(8)
C39 0.0351(9) 0.0751(13) 0.0347(9) 0.0012(8) 0.0041(7) 0.0031(9)
C40 0.0374(9) 0.0589(11) 0.0344(8) 0.0000(7) 0.0007(7) -0.0023(8)
C41 0.0438(10) 0.0403(9) 0.0363(8) -0.0044(7) 0.0083(7) 0.0018(7)
C42 0.0517(11) 0.0512(11) 0.0455(10) 0.0037(8) 0.0150(8) 0.0109(8)
C43 0.0450(10) 0.0489(10) 0.0431(9) -0.0053(7) 0.0121(7) -0.0042(8)
C44 0.0458(12) 0.0827(14) 0.0434(10) -0.0128(9) 0.0039(9) 0.0130(9)
C45 0.0605(13) 0.121(2) 0.0434(11) -0.0057(12) 0.0001(9) 0.0275(13)
C46 0.171(3) 0.129(3) 0.0794(18) 0.0068(18) 0.0216(19) -0.041(2)
C47 0.0425(10) 0.0386(9) 0.0362(9) -0.0039(7) 0.0082(7) 0.0022(7)
C48 0.0462(11) 0.0589(11) 0.0358(9) 0.0011(7) 0.0063(7) 0.0097(8)
C49 0.0481(11) 0.0594(11) 0.0381(9) 0.0041(8) 0.0138(8) 0.0083(8)
C50 0.0398(10) 0.0394(9) 0.0451(9) -0.0013(7) 0.0073(7) 0.0005(7)
C51 0.0458(11) 0.0503(10) 0.0385(9) 0.0002(7) -0.0010(7) 0.0033(8)
C52 0.0511(11) 0.0467(10) 0.0336(8) -0.0013(7) 0.0093(7) 0.0007(8)

loop_
_atom_type_symbol
_atom_type_description
_atom_type_scat_dispersion_real
_atom_type_scat_dispersion_imag
_atom_type_scat_source
C C 0.0033 0.0016 'International Tables Vol C Tables 4.2.6.8 and 6.1.1.4'
H H 0.0000 0.0000 'International Tables Vol C Tables 4.2.6.8 and 6.1.1.4'
N N 0.0061 0.0033 'International Tables Vol C Tables 4.2.6.8 and 6.1.1.4'
O O 0.0106 0.0060 'International Tables Vol C Tables 4.2.6.8 and 6.1.1.4'

loop_
_geom_angle_atom_site_label_1
_geom_angle_atom_site_label_2
_geom_angle_atom_site_label_3
_geom_angle
_geom_angle_site_symmetry_1
_geom_angle_site_symmetry_3
C18 N1 N2 121.38(14) . .
C18 N1 C17 125.01(14) . .
N2 N1 C17 113.50(12) . .
C15 N2 N1 108.09(14) . .
C44 N3 N4 120.92(14) . .
C44 N3 C43 124.63(14) . .
N4 N3 C43 112.62(12) . .
C41 N4 N3 108.63(13) . .
C24 O2 H2B 109.5 . .
C50 O4 H4B 109.5 . .
C2 C1 C11 122.28(17) . .
C2 C1 H1 118.9 . .
C11 C1 H1 118.9 . .
C1 C2 C3 120.92(18) . .
C1 C2 H2A 119.5 . .
C3 C2 H2A 119.5 . .
C4 C3 C2 119.80(18) . .
C4 C3 H3 120.1 . .
C2 C3 H3 120.1 . .
C3 C4 C12 121.44(18) . .
C3 C4 H4A 119.3 . .
C12 C4 H4A 119.3 . .
C13 C5 C12 122.01(16) . .
C13 C5 H5 119.0 . .
C12 C5 H5 119.0 . .
C7 C6 C13 121.30(19) . .
C7 C6 H6 119.3 . .
C13 C6 H6 119.3 . .
C6 C7 C8 119.91(18) . .
C6 C7 H7 120.0 . .
C8 C7 H7 120.0 . .
C9 C8 C7 121.41(19) . .
C9 C8 H8 119.3 . .
C7 C8 H8 119.3 . .
C8 C9 C14 121.87(18) . .
C8 C9 H9 119.1 . .
C14 C9 H9 119.1 . .
C14 C10 C11 119.79(14) . .
C14 C10 C17 121.62(14) . .
C11 C10 C17 118.43(14) . .
C10 C11 C1 124.14(15) . .
C10 C11 C12 119.78(15) . .
C1 C11 C12 116.07(15) . .
C5 C12 C4 121.16(16) . .
C5 C12 C11 119.36(16) . .
C4 C12 C11 119.48(16) . .
C5 C13 C6 120.95(17) . .
C5 C13 C14 119.73(16) . .
C6 C13 C14 119.32(17) . .
C10 C14 C9 124.54(15) . .
C10 C14 C13 119.30(16) . .
C9 C14 C13 116.16(15) . .
N2 C15 C21 120.87(15) . .
N2 C15 C16 114.14(14) . .
C21 C15 C16 124.89(15) . .
C15 C16 C17 103.24(13) . .
C15 C16 H16A 111.1 . .
C17 C16 H16A 111.1 . .
C15 C16 H16B 111.1 . .
C17 C16 H16B 111.1 . .
H16A C16 H16B 109.1 . .
N1 C17 C10 116.17(13) . .
N1 C17 C16 101.03(12) . .
C10 C17 C16 114.11(13) . .
N1 C17 H17 108.4 . .
C10 C17 H17 108.4 . .
C16 C17 H17 108.4 . .
O1 C18 N1 118.31(17) . .
O1 C18 C19 123.49(16) . .
N1 C18 C19 118.17(15) . .
C18 C19 C20 114.88(17) . .
C18 C19 H19A 108.5 . .
C20 C19 H19A 108.5 . .
C18 C19 H19B 108.5 . .
C20 C19 H19B 108.5 . .
H19A C19 H19B 107.5 . .
C19 C20 H20A 109.5 . .
C19 C20 H20B 109.5 . .
H20A C20 H20B 109.5 . .
C19 C20 H20C 109.5 . .
H20A C20 H20C 109.5 . .
H20B C20 H20C 109.5 . .
C22 C21 C26 117.42(15) . .
C22 C21 C15 121.88(15) . .
C26 C21 C15 120.65(15) . .
C23 C22 C21 121.06(17) . .
C23 C22 H22 119.5 . .
C21 C22 H22 119.5 . .
C24 C23 C22 120.45(16) . .
C24 C23 H23 119.8 . .
C22 C23 H23 119.8 . .
O2 C24 C23 118.67(16) . .
O2 C24 C25 121.98(16) . .
C23 C24 C25 119.35(16) . .
C26 C25 C24 119.92(17) . .
C26 C25 H25 120.0 . .
C24 C25 H25 120.0 . .
C25 C26 C21 121.73(16) . .
C25 C26 H26 119.1 . .
C21 C26 H26 119.1 . .
C28 C27 C37 121.60(17) . .
C28 C27 H27 119.2 . .
C37 C27 H27 119.2 . .
C27 C28 C29 121.45(18) . .
C27 C28 H28 119.3 . .
C29 C28 H28 119.3 . .
C30 C29 C28 119.82(19) . .
C30 C29 H29 120.1 . .
C28 C29 H29 120.1 . .
C29 C30 C38 121.17(18) . .
C29 C30 H30 119.4 . .
C38 C30 H30 119.4 . .
C38 C31 C39 122.04(16) . .
C38 C31 H31 119.0 . .
C39 C31 H31 119.0 . .
C33 C32 C39 121.50(19) . .
C33 C32 H32 119.2 . .
C39 C32 H32 119.2 . .
C32 C33 C34 119.50(19) . .
C32 C33 H33 120.2 . .
C34 C33 H33 120.2 . .
C35 C34 C33 121.5(2) . .
C35 C34 H34 119.2 . .
C33 C34 H34 119.2 . .
C34 C35 C40 121.7(2) . .
C34 C35 H35 119.2 . .
C40 C35 H35 119.2 . .
C37 C36 C40 120.24(14) . .
C37 C36 C43 121.14(14) . .
C40 C36 C43 118.57(15) . .
C36 C37 C27 124.19(15) . .
C36 C37 C38 119.41(15) . .
C27 C37 C38 116.36(15) . .
C31 C38 C37 119.40(16) . .
C31 C38 C30 121.09(17) . .
C37 C38 C30 119.49(16) . .
C31 C39 C32 121.23(17) . .
C31 C39 C40 119.39(15) . .
C32 C39 C40 119.38(18) . .
C36 C40 C35 124.27(16) . .
C36 C40 C39 119.31(16) . .
C35 C40 C39 116.41(15) . .
N4 C41 C47 120.54(14) . .
N4 C41 C42 113.92(14) . .
C47 C41 C42 125.51(14) . .
C41 C42 C43 103.05(13) . .
C41 C42 H42A 111.2 . .
C43 C42 H42A 111.2 . .
C41 C42 H42B 111.2 . .
C43 C42 H42B 111.2 . .
H42A C42 H42B 109.1 . .
N3 C43 C36 114.84(14) . .
N3 C43 C42 101.22(12) . .
C36 C43 C42 116.19(14) . .
N3 C43 H43 108.0 . .
C36 C43 H43 108.0 . .
C42 C43 H43 108.0 . .
O3 C44 N3 119.36(17) . .
O3 C44 C45 121.67(17) . .
N3 C44 C45 118.96(16) . .
C46 C45 C44 113.5(2) . .
C46 C45 H45A 108.9 . .
C44 C45 H45A 108.9 . .
C46 C45 H45B 108.9 . .
C44 C45 H45B 108.9 . .
H45A C45 H45B 107.7 . .
C45 C46 H46A 109.5 . .
C45 C46 H46B 109.5 . .
H46A C46 H46B 109.5 . .
C45 C46 H46C 109.5 . .
H46A C46 H46C 109.5 . .
H46B C46 H46C 109.5 . .
C52 C47 C48 117.69(15) . .
C52 C47 C41 121.59(14) . .
C48 C47 C41 120.70(14) . .
C49 C48 C47 121.42(16) . .
C49 C48 H48 119.3 . .
C47 C48 H48 119.3 . .
C48 C49 C50 120.15(15) . .
C48 C49 H49 119.9 . .
C50 C49 H49 119.9 . .
O4 C50 C51 117.98(15) . .
O4 C50 C49 122.85(14) . .
C51 C50 C49 119.16(15) . .
C52 C51 C50 120.30(15) . .
C52 C51 H51 119.8 . .
C50 C51 H51 119.8 . .
C51 C52 C47 121.18(15) . .
C51 C52 H52 119.4 . .
C47 C52 H52 119.4 . .

loop_
_geom_bond_atom_site_label_1
_geom_bond_atom_site_label_2
_geom_bond_distance
_geom_bond_site_symmetry_2
N1 C18 1.349(2) .
N1 N2 1.3918(18) .
N1 C17 1.481(2) .
N2 C15 1.286(2) .
N3 C44 1.340(2) .
N3 N4 1.3935(18) .
N3 C43 1.489(2) .
N4 C41 1.285(2) .
O1 C18 1.229(2) .
O2 C24 1.356(2) .
O2 H2B 0.8200 .
O3 C44 1.235(2) .
O4 C50 1.3526(19) .
O4 H4B 0.8200 .
C1 C2 1.351(2) .
C1 C11 1.424(2) .
C1 H1 0.9300 .
C2 C3 1.404(3) .
C2 H2A 0.9300 .
C3 C4 1.337(3) .
C3 H3 0.9300 .
C4 C12 1.427(3) .
C4 H4A 0.9300 .
C5 C13 1.383(3) .
C5 C12 1.384(2) .
C5 H5 0.9300 .
C6 C7 1.341(3) .
C6 C13 1.432(3) .
C6 H6 0.9300 .
C7 C8 1.397(3) .
C7 H7 0.9300 .
C8 C9 1.354(2) .
C8 H8 0.9300 .
C9 C14 1.428(2) .
C9 H9 0.9300 .
C10 C14 1.411(2) .
C10 C11 1.418(2) .
C10 C17 1.527(2) .
C11 C12 1.434(2) .
C13 C14 1.440(2) .
C15 C21 1.463(2) .
C15 C16 1.501(2) .
C16 C17 1.541(2) .
C16 H16A 0.9700 .
C16 H16B 0.9700 .
C17 H17 0.9800 .
C18 C19 1.498(3) .
C19 C20 1.512(3) .
C19 H19A 0.9700 .
C19 H19B 0.9700 .
C20 H20A 0.9600 .
C20 H20B 0.9600 .
C20 H20C 0.9600 .
C21 C22 1.390(2) .
C21 C26 1.396(2) .
C22 C23 1.380(2) .
C22 H22 0.9300 .
C23 C24 1.375(3) .
C23 H23 0.9300 .
C24 C25 1.389(3) .
C25 C26 1.367(2) .
C25 H25 0.9300 .
C26 H26 0.9300 .
C27 C28 1.354(2) .
C27 C37 1.427(2) .
C27 H27 0.9300 .
C28 C29 1.403(3) .
C28 H28 0.9300 .
C29 C30 1.335(3) .
C29 H29 0.9300 .
C30 C38 1.435(3) .
C30 H30 0.9300 .
C31 C38 1.385(2) .
C31 C39 1.388(3) .
C31 H31 0.9300 .
C32 C33 1.340(3) .
C32 C39 1.425(3) .
C32 H32 0.9300 .
C33 C34 1.400(3) .
C33 H33 0.9300 .
C34 C35 1.348(3) .
C34 H34 0.9300 .
C35 C40 1.427(3) .
C35 H35 0.9300 .
C36 C37 1.408(2) .
C36 C40 1.415(2) .
C36 C43 1.520(2) .
C37 C38 1.433(2) .
C39 C40 1.430(2) .
C41 C47 1.458(2) .
C41 C42 1.505(2) .
C42 C43 1.540(2) .
C42 H42A 0.9700 .
C42 H42B 0.9700 .
C43 H43 0.9800 .
C44 C45 1.497(3) .
C45 C46 1.462(4) .
C45 H45A 0.9700 .
C45 H45B 0.9700 .
C46 H46A 0.9600 .
C46 H46B 0.9600 .
C46 H46C 0.9600 .
C47 C52 1.387(2) .
C47 C48 1.396(2) .
C48 C49 1.370(2) .
C48 H48 0.9300 .
C49 C50 1.388(2) .
C49 H49 0.9300 .
C50 C51 1.383(2) .
C51 C52 1.379(2) .
C51 H51 0.9300 .
C52 H52 0.9300 .
